data_2226197
loop_
_publ_author_name
'Lin, Jin-rui'

_publ_section_title
;
 4-(Cyanomethyl)anilinium chloride
;
_journal_coeditor_code JH2157
_journal_issue 6
_journal_name_full 'Acta Crystallographica Section E'
_journal_page_first o1403
_journal_paper_doi 10.1107/S1600536810018076
_journal_volume 66
_journal_year 2010
_chemical_formula_iupac 'C8 H9 N2 +, Cl -'
_chemical_formula_moiety 'C8 H9 N2 +, Cl -'
_chemical_formula_sum 'C8 H9 Cl N2'
_chemical_formula_weight 168.62
_chemical_name_systematic
;
4-(Cyanomethyl)anilinium chloride
;
_space_group_IT_number 14
_symmetry_cell_setting monoclinic
_symmetry_space_group_name_Hall '-P 2yn'
_symmetry_space_group_name_H-M 'P 1 21/n 1'
_atom_sites_solution_hydrogens geom
_atom_sites_solution_primary direct
_atom_sites_solution_secondary difmap
_audit_creation_method SHELXL-97
_cell_angle_alpha 90.00
_cell_angle_beta 93.734(16)
_cell_angle_gamma 90.00
_cell_formula_units_Z 4
_cell_length_a 5.4348(12)
_cell_length_b 8.5630(18)
_cell_length_c 18.000(4)
_cell_measurement_reflns_used 2330
_cell_measurement_temperature 293(2)
_cell_measurement_theta_max 27.635
_cell_measurement_theta_min 3.205
_cell_volume 835.9(3)
_computing_cell_refinement 'CrystalClear (Rigaku, 2005)'
_computing_data_collection 'CrystalClear (Rigaku, 2005)'
_computing_data_reduction 'CrystalClear (Rigaku, 2005)'
_computing_molecular_graphics 'SHELXTL (Sheldrick, 2008)'
_computing_publication_material 'PRPKAPPA (Ferguson, 1999)'
_computing_structure_refinement 'SHELXL97 (Sheldrick, 2008)'
_computing_structure_solution 'SHELXS97 (Sheldrick, 2008)'
_diffrn_ambient_temperature 293(2)
_diffrn_detector_area_resol_mean 13.6612
_diffrn_measured_fraction_theta_full 0.993
_diffrn_measured_fraction_theta_max 0.993
_diffrn_measurement_device_type 'Rigaku SCXmini diffractometer'
_diffrn_measurement_method CCD_Profile_fitting
_diffrn_radiation_monochromator graphite
_diffrn_radiation_source 'fine-focus sealed tube'
_diffrn_radiation_type MoK\a
_diffrn_radiation_wavelength 0.71073
_diffrn_reflns_av_R_equivalents 0.0355
_diffrn_reflns_av_sigmaI/netI 0.0295
_diffrn_reflns_limit_h_max 7
_diffrn_reflns_limit_h_min -7
_diffrn_reflns_limit_k_max 11
_diffrn_reflns_limit_k_min -11
_diffrn_reflns_limit_l_max 23
_diffrn_reflns_limit_l_min -23
_diffrn_reflns_number 8241
_diffrn_reflns_theta_full 27.45
_diffrn_reflns_theta_max 27.45
_diffrn_reflns_theta_min 2.27
_diffrn_standards_number 0
_exptl_absorpt_coefficient_mu 0.390
_exptl_absorpt_correction_T_max 0.5
_exptl_absorpt_correction_T_min 0.5
_exptl_absorpt_correction_type multi-scan
_exptl_absorpt_process_details '(CrystalClear; Rigaku, 2005)'
_exptl_crystal_colour Orange
_exptl_crystal_density_diffrn 1.340
_exptl_crystal_density_method 'not measured'
_exptl_crystal_description Prism
_exptl_crystal_F_000 352
_exptl_crystal_size_max 0.4500
_exptl_crystal_size_mid 0.2800
_exptl_crystal_size_min 0.2500
_refine_diff_density_max 0.501
_refine_diff_density_min -0.540
_refine_ls_extinction_method none
_refine_ls_goodness_of_fit_ref 1.182
_refine_ls_hydrogen_treatment constr
_refine_ls_matrix_type full
_refine_ls_number_parameters 101
_refine_ls_number_reflns 1890
_refine_ls_number_restraints 0
_refine_ls_restrained_S_all 1.182
_refine_ls_R_factor_all 0.0535
_refine_ls_R_factor_gt 0.0394
_refine_ls_shift/su_max 0.000
_refine_ls_shift/su_mean 0.000
_refine_ls_structure_factor_coef Fsqd
_refine_ls_weighting_details 'calc w=1/[\s^2^(Fo^2^)+(0.0842P)^2^+0.0000P] where P=(Fo^2^+2Fc^2^)/3'
_refine_ls_weighting_scheme calc
_refine_ls_wR_factor_gt 0.1139
_refine_ls_wR_factor_ref 0.1385
_reflns_number_gt 1593
_reflns_number_total 1890
_reflns_threshold_expression I>2sigma(I)
_cod_data_source_file jh2157.cif
_cod_data_source_block I
_cod_original_sg_symbol_H-M 'P 21/n'
_cod_database_code 2226197
_cod_database_fobs_code 2226197

loop_
_symmetry_equiv_pos_as_xyz
'x, y, z'
'-x+1/2, y+1/2, -z+1/2'
'-x, -y, -z'
'x-1/2, -y-1/2, z-1/2'

loop_
_atom_site_type_symbol
_atom_site_label
_atom_site_fract_x
_atom_site_fract_y
_atom_site_fract_z
_atom_site_U_iso_or_equiv
_atom_site_adp_type
_atom_site_calc_flag
_atom_site_refinement_flags
_atom_site_occupancy
_atom_site_disorder_assembly
_atom_site_disorder_group
C C1 0.4618(3) 0.31846(19) 0.11664(9) 0.0300(4) Uani d . 1 . .
C C2 0.2846(3) 0.3656(2) 0.06362(11) 0.0392(4) Uani d . 1 . .
H H2 0.1527 0.4266 0.0768 0.047 Uiso calc R 1 . .
C C3 0.3045(3) 0.3213(2) -0.00980(11) 0.0399(5) Uani d . 1 . .
H H3 0.1846 0.3524 -0.0460 0.048 Uiso calc R 1 . .
C C4 0.5017(3) 0.2308(2) -0.02981(9) 0.0318(4) Uani d . 1 . .
C C5 0.6768(3) 0.1847(2) 0.02470(10) 0.0381(4) Uani d . 1 . .
H H5 0.8087 0.1233 0.0119 0.046 Uiso calc R 1 . .
C C6 0.6587(3) 0.2288(2) 0.09839(10) 0.0375(4) Uani d . 1 . .
H H6 0.7780 0.1981 0.1348 0.045 Uiso calc R 1 . .
C C7 0.5134(4) 0.1847(3) -0.11122(11) 0.0424(5) Uani d . 1 . .
H H7A 0.3717 0.1201 -0.1257 0.051 Uiso calc R 1 . .
H H7B 0.5031 0.2784 -0.1416 0.051 Uiso calc R 1 . .
C C8 0.7369(4) 0.1002(2) -0.12648(10) 0.0380(4) Uani d . 1 . .
N N1 0.4471(3) 0.36295(19) 0.19498(8) 0.0339(4) Uani d . 1 . .
H H1A 0.3056 0.4126 0.2005 0.051 Uiso calc R 1 . .
H H1B 0.5727 0.4256 0.2087 0.051 Uiso calc R 1 . .
H H1C 0.4541 0.2776 0.2233 0.051 Uiso calc R 1 . .
N N2 0.9120(4) 0.0349(3) -0.13867(12) 0.0593(6) Uani d . 1 . .
Cl Cl1 0.94611(8) 0.55382(5) 0.21151(3) 0.0395(2) Uani d . 1 . .

loop_
_atom_site_aniso_label
_atom_site_aniso_U_11
_atom_site_aniso_U_22
_atom_site_aniso_U_33
_atom_site_aniso_U_12
_atom_site_aniso_U_13
_atom_site_aniso_U_23
C1 0.0310(9) 0.0303(8) 0.0290(8) -0.0016(7) 0.0037(7) 0.0014(7)
C2 0.0324(9) 0.0462(11) 0.0391(10) 0.0129(8) 0.0023(7) -0.0008(8)
C3 0.0344(10) 0.0505(11) 0.0339(10) 0.0123(8) -0.0045(7) 0.0023(8)
C4 0.0309(9) 0.0335(9) 0.0310(9) 0.0017(7) 0.0011(7) 0.0010(7)
C5 0.0318(9) 0.0460(11) 0.0362(10) 0.0116(8) 0.0005(7) -0.0027(8)
C6 0.0324(9) 0.0471(10) 0.0322(9) 0.0095(8) -0.0030(7) 0.0022(8)
C7 0.0409(11) 0.0528(12) 0.0327(10) 0.0119(9) -0.0024(8) -0.0024(8)
C8 0.0395(11) 0.0464(10) 0.0279(9) 0.0031(9) 0.0011(7) 0.0002(8)
N1 0.0347(8) 0.0367(8) 0.0305(8) 0.0031(6) 0.0034(6) 0.0007(6)
N2 0.0484(12) 0.0836(15) 0.0463(11) 0.0210(10) 0.0059(9) -0.0014(10)
Cl1 0.0360(3) 0.0418(3) 0.0404(3) 0.00352(17) -0.0006(2) -0.00759(18)

loop_
_atom_type_symbol
_atom_type_description
_atom_type_scat_dispersion_real
_atom_type_scat_dispersion_imag
_atom_type_scat_source
C C 0.0033 0.0016 'International Tables Vol C Tables 4.2.6.8 and 6.1.1.4'
H H 0.0000 0.0000 'International Tables Vol C Tables 4.2.6.8 and 6.1.1.4'
N N 0.0061 0.0033 'International Tables Vol C Tables 4.2.6.8 and 6.1.1.4'
Cl Cl 0.1484 0.1585 'International Tables Vol C Tables 4.2.6.8 and 6.1.1.4'

loop_
_geom_angle_atom_site_label_1
_geom_angle_atom_site_label_2
_geom_angle_atom_site_label_3
_geom_angle_site_symmetry_1
_geom_angle_site_symmetry_3
_geom_angle
_geom_angle_publ_flag
C2 C1 C6 . . 121.37(16) ?
C2 C1 N1 . . 120.80(16) ?
C6 C1 N1 . . 117.82(16) ?
C1 C2 C3 . . 119.20(16) ?
C1 C2 H2 . . 120.4 ?
C3 C2 H2 . . 120.4 ?
C2 C3 C4 . . 120.63(17) ?
C2 C3 H3 . . 119.7 ?
C4 C3 H3 . . 119.7 ?
C5 C4 C3 . . 118.92(16) ?
C5 C4 C7 . . 122.68(16) ?
C3 C4 C7 . . 118.39(16) ?
C4 C5 C6 . . 120.85(17) ?
C4 C5 H5 . . 119.6 ?
C6 C5 H5 . . 119.6 ?
C1 C6 C5 . . 119.02(17) ?
C1 C6 H6 . . 120.5 ?
C5 C6 H6 . . 120.5 ?
C8 C7 C4 . . 113.47(16) ?
C8 C7 H7A . . 108.9 ?
C4 C7 H7A . . 108.9 ?
C8 C7 H7B . . 108.9 ?
C4 C7 H7B . . 108.9 ?
H7A C7 H7B . . 107.7 ?
N2 C8 C7 . . 179.6(3) ?
C1 N1 H1A . . 109.5 ?
C1 N1 H1B . . 109.5 ?
H1A N1 H1B . . 109.5 ?
C1 N1 H1C . . 109.5 ?
H1A N1 H1C . . 109.5 ?
H1B N1 H1C . . 109.5 ?

loop_
_geom_bond_atom_site_label_1
_geom_bond_atom_site_label_2
_geom_bond_site_symmetry_2
_geom_bond_distance
_geom_bond_publ_flag
C1 C2 . 1.372(3) ?
C1 C6 . 1.374(2) ?
C1 N1 . 1.468(2) ?
C2 C3 . 1.386(3) ?
C2 H2 . 0.9300 ?
C3 C4 . 1.389(2) ?
C3 H3 . 0.9300 ?
C4 C5 . 1.380(3) ?
C4 C7 . 1.523(3) ?
C5 C6 . 1.389(3) ?
C5 H5 . 0.9300 ?
C6 H6 . 0.9300 ?
C7 C8 . 1.455(3) ?
C7 H7A . 0.9700 ?
C7 H7B . 0.9700 ?
C8 N2 . 1.137(3) ?
N1 H1A . 0.8900 ?
N1 H1B . 0.8900 ?
N1 H1C . 0.8900 ?

loop_
_geom_hbond_atom_site_label_D
_geom_hbond_atom_site_label_H
_geom_hbond_atom_site_label_A
_geom_hbond_site_symmetry_A
_geom_hbond_distance_DH
_geom_hbond_distance_HA
_geom_hbond_distance_DA
_geom_hbond_angle_DHA
N1 H1B Cl1 . 0.89 2.31 3.1638(17) 162.0
N1 H1A Cl1 1_455 0.89 2.32 3.2061(16) 176.8
N1 H1C Cl1 2_645 0.89 2.29 3.1700(17) 168.1

loop_
_geom_torsion_atom_site_label_1
_geom_torsion_atom_site_label_2
_geom_torsion_atom_site_label_3
_geom_torsion_atom_site_label_4
_geom_torsion_site_symmetry_1
_geom_torsion_site_symmetry_2
_geom_torsion_site_symmetry_3
_geom_torsion_site_symmetry_4
_geom_torsion
_geom_torsion_publ_flag
C6 C1 C2 C3 . . . . 0.2(3) ?
N1 C1 C2 C3 . . . . -179.95(17) ?
C1 C2 C3 C4 . . . . -0.3(3) ?
C2 C3 C4 C5 . . . . 0.5(3) ?
C2 C3 C4 C7 . . . . 179.66(19) ?
C3 C4 C5 C6 . . . . -0.6(3) ?
C7 C4 C5 C6 . . . . -179.74(18) ?
C2 C1 C6 C5 . . . . -0.3(3) ?
N1 C1 C6 C5 . . . . 179.84(17) ?
C4 C5 C6 C1 . . . . 0.5(3) ?
C5 C4 C7 C8 . . . . -5.2(3) ?
C3 C4 C7 C8 . . . . 175.67(19) ?
C4 C7 C8 N2 . . . . -11E1(4) ?

loop_
_cod_related_entry_id
_cod_related_entry_database
_cod_related_entry_code
1 ChemSpider 69445
